data_7247665
loop_
_publ_author_name
'Wang, Tingting'
'Wan, Yixin'
'Yu, Nan'
'Gu, Kewei'
'Lu, Zhiwei'
'Wang, Junli'

_publ_section_title
;
 Long-chain tin(iv) alkanethiolates (Sn(SCnH2n+1)4, n &#x2265; 12) with
 the coexistence of trans and gauche S--C bonds: a class of lamellar van
 der Waals molecular crystals
;
_journal_issue 41
_journal_name_full CrystEngComm
_journal_page_first 5782
_journal_page_last 5786
_journal_paper_doi 10.1039/D3CE00818E
_journal_volume 25
_journal_year 2023
_chemical_formula_moiety 'C48 H100 S4 Sn'
_chemical_formula_sum 'C48 H100 S4 Sn'
_chemical_formula_weight 924.20
_chemical_melting_point 310
_chemical_name_systematic 'Tin(IV) dodecanethiolate'
_space_group_crystal_system monoclinic
_space_group_IT_number 14
_space_group_name_Hall '-P 2ybc'
_space_group_name_H-M_alt 'P 1 21/c 1'
_atom_sites_solution_hydrogens geom
_atom_sites_solution_primary iterative
_audit_creation_date 2023-03-13
_audit_creation_method
;
Olex2 1.5
(compiled 2023.03.06 svn.rbb2c1857 for OlexSys, GUI svn.r6748)
;
_audit_update_record
;
2023-05-01 deposited with the CCDC.	2023-10-04 downloaded from the CCDC.
;
_cell_angle_alpha 90
_cell_angle_beta 91.38(4)
_cell_angle_gamma 90
_cell_formula_units_Z 4
_cell_length_a 71.41(10)
_cell_length_b 8.120(11)
_cell_length_c 9.297(14)
_cell_measurement_reflns_used 5256
_cell_measurement_temperature 160.15
_cell_measurement_theta_max 26.4090
_cell_measurement_theta_min 2.4350
_cell_volume 5389(13)
_computing_molecular_graphics 'Olex2 1.5 (Dolomanov et al., 2009)'
_computing_publication_material 'Olex2 1.5 (Dolomanov et al., 2009)'
_computing_structure_refinement 'SHELXL 2018/3 (Sheldrick, 2015)'
_computing_structure_solution 'olex2.solve 1.5 (Bourhis et al., 2015)'
_diffrn_ambient_temperature 160.15
_diffrn_measured_fraction_theta_full 0.705
_diffrn_measured_fraction_theta_max 0.705
_diffrn_measurement_device_type 'XtaLAB Mini (ROW)'
_diffrn_radiation_type CuK\a
_diffrn_radiation_wavelength 1.54178
_diffrn_reflns_av_R_equivalents 0.0615
_diffrn_reflns_av_unetI/netI 0.0963
_diffrn_reflns_Laue_measured_fraction_full 0.705
_diffrn_reflns_Laue_measured_fraction_max 0.705
_diffrn_reflns_limit_h_max 82
_diffrn_reflns_limit_h_min -84
_diffrn_reflns_limit_k_max 8
_diffrn_reflns_limit_k_min -8
_diffrn_reflns_limit_l_max 11
_diffrn_reflns_limit_l_min -4
_diffrn_reflns_number 8786
_diffrn_reflns_point_group_measured_fraction_full 0.705
_diffrn_reflns_point_group_measured_fraction_max 0.705
_diffrn_reflns_theta_full 66.576
_diffrn_reflns_theta_max 66.576
_diffrn_reflns_theta_min 1.856
_exptl_absorpt_coefficient_mu 5.408
_exptl_absorpt_correction_T_max 0.7531
_exptl_absorpt_correction_T_min 0.3484
_exptl_absorpt_correction_type multi-scan
_exptl_absorpt_process_details
;
SADABS-2016/2 (Bruker,2016/2) was used for absorption correction.
wR2(int) was 0.1170 before and 0.0703 after correction.
The Ratio of minimum to maximum transmission is 0.4626.
The \l/2 correction factor is Not present.
;
_exptl_crystal_colour colorless
_exptl_crystal_colour_primary yellow
_exptl_crystal_density_diffrn 1.139
_exptl_crystal_description plate
_exptl_crystal_F_000 2008
_exptl_crystal_recrystallization_method 'Re-crystallisation from solvent: CHCl3/EtOH'
_exptl_crystal_size_max 0.12
_exptl_crystal_size_mid 0.11
_exptl_crystal_size_min 0.09
_refine_diff_density_max 2.178
_refine_diff_density_min -5.342
_refine_diff_density_rms 0.324
_refine_ls_extinction_method none
_refine_ls_goodness_of_fit_ref 1.156
_refine_ls_hydrogen_treatment constr
_refine_ls_matrix_type full
_refine_ls_number_parameters 482
_refine_ls_number_reflns 6720
_refine_ls_number_restraints 368
_refine_ls_restrained_S_all 1.126
_refine_ls_R_factor_all 0.2569
_refine_ls_R_factor_gt 0.2477
_refine_ls_shift/su_max 0.000
_refine_ls_shift/su_mean 0.000
_refine_ls_structure_factor_coef Fsqd
_refine_ls_weighting_details 'w=1/[\s^2^(Fo^2^)+(0.0002P)^2^+1200.1409P] where P=(Fo^2^+2Fc^2^)/3'
_refine_ls_weighting_scheme calc
_refine_ls_wR_factor_gt 0.5687
_refine_ls_wR_factor_ref 0.5722
_reflns_Friedel_coverage 0.000
_reflns_number_gt 5966
_reflns_number_total 6720
_reflns_threshold_expression 'I > 2\s(I)'
_cod_data_source_file d3ce00818e2.cif
_cod_data_source_block 30220_gkw_w_2_0m1_a_pl
_cod_database_code 7247665
_shelx_shelxl_version_number 2018/3
_shelx_space_group_comment
;
The symmetry employed for this shelxl refinement is uniquely defined
by the following loop, which should always be used as a source of
symmetry information in preference to the above space-group names.
They are only intended as comments.
;
_shelx_estimated_absorpt_t_max 0.642
_shelx_estimated_absorpt_t_min 0.563
_olex2_refinement_description
;
1. Fixed Uiso
 At 1.2 times of:
  All C(H,H) groups
 At 1.5 times of:
  All C(H,H,H) groups
2. Restrained distances
 C14-C13 = C14-C15 = C16-C15 = C16-C17 = C18-C17 = C18-C19 = C20-C19 = C20-C21
 = C21-C22 = C23-C22 = C24-C23 = C37-C38 = C38-C39 = C39-C40 = C41-C40 = C42-
 C41 = C42-C43 = C44-C43 = C44-C45 = C46-C45 = C47-C46 = C48-C47 = C36-C35 =
 C34-C35 = C34-C33 = C33-C32 = C31-C32 = C30-C31 = C29-C30 = C28-C29 = C27-C28 =
  C26-C27 = C25-C26 = C1-C2 = C2-C3 = C3-C4 = C4-C5 = C5-C6 = C6-C7 = C7-C8 =
 C8-C9 = C9-C10 = C11-C10 = C12-C11
 1.53 with sigma of 0.01
 Sn1-S2 \\sim Sn1-S1 \\sim Sn1-S3 \\sim Sn1-S4
 with sigma of 0.02
 S3-C36 \\sim S4-C37 \\sim S2-C13 \\sim S1-C12
 with sigma of 0.02
3. Uiso/Uaniso restraints and constraints
Uanis(C48) \\sim Ueq, Uanis(C47) \\sim Ueq, Uanis(C46) \\sim Ueq, Uanis(C45)
\\sim Ueq, Uanis(C44) \\sim Ueq, Uanis(C43) \\sim Ueq, Uanis(C42) \\sim Ueq,
Uanis(C41) \\sim Ueq, Uanis(C40) \\sim Ueq, Uanis(C39) \\sim Ueq, Uanis(C38)
\\sim Ueq, Uanis(C37) \\sim Ueq, Uanis(C24) \\sim Ueq, Uanis(C23) \\sim Ueq,
Uanis(C22) \\sim Ueq, Uanis(C21) \\sim Ueq, Uanis(C20) \\sim Ueq, Uanis(C19)
\\sim Ueq, Uanis(C18) \\sim Ueq, Uanis(C17) \\sim Ueq, Uanis(C16) \\sim Ueq,
Uanis(C15) \\sim Ueq, Uanis(C14) \\sim Ueq, Uanis(C13) \\sim Ueq, Uanis(C36)
\\sim Ueq, Uanis(C35) \\sim Ueq, Uanis(C34) \\sim Ueq, Uanis(C33) \\sim Ueq,
Uanis(C32) \\sim Ueq, Uanis(C31) \\sim Ueq, Uanis(C30) \\sim Ueq, Uanis(C29)
\\sim Ueq, Uanis(C28) \\sim Ueq, Uanis(C27) \\sim Ueq, Uanis(C26) \\sim Ueq,
Uanis(C25) \\sim Ueq, Uanis(C1) \\sim Ueq, Uanis(C2) \\sim Ueq, Uanis(C3) \\sim
Ueq, Uanis(C4) \\sim Ueq, Uanis(C5) \\sim Ueq, Uanis(C6) \\sim Ueq, Uanis(C7)
\\sim Ueq, Uanis(C8) \\sim Ueq, Uanis(C9) \\sim Ueq, Uanis(C10) \\sim Ueq,
Uanis(C11) \\sim Ueq, Uanis(C12) \\sim Ueq: with sigma of 0.01 and sigma for
terminal atoms of 0.02
Uanis(S2) \\sim Ueq, Uanis(S4) \\sim Ueq, Uanis(S3) \\sim Ueq, Uanis(S1) \\sim
Ueq: with sigma of 0.01 and sigma for terminal atoms of 0.02
Uanis(C36) \\sim Ueq: with sigma of 0.001 and sigma for terminal atoms of 0.002
4.a Secondary CH2 refined with riding coordinates:
 C10(H10A,H10B), C11(H11A,H11B), C35(H35A,H35B), C32(H32A,H32B), C31(H31A,
 H31B), C12(H12A,H12B), C33(H33A,H33B), C34(H34A,H34B), C9(H9A,H9B), C8(H8A,
 H8B), C40(H40A,H40B), C39(H39A,H39B), C30(H30A,H30B), C38(H38A,H38B), C17(H17A,
 H17B), C41(H41A,H41B), C7(H7A,H7B), C43(H43A,H43B), C37(H37A,H37B), C19(H19A,
 H19B), C18(H18A,H18B), C15(H15A,H15B), C45(H45A,H45B), C42(H42A,H42B), C6(H6A,
 H6B), C16(H16A,H16B), C5(H5A,H5B), C36(H36A,H36B), C29(H29A,H29B), C28(H28A,
 H28B), C44(H44A,H44B), C22(H22A,H22B), C21(H21A,H21B), C23(H23A,H23B),
 C13(H13A,H13B), C20(H20A,H20B), C27(H27A,H27B), C26(H26A,H26B), C4(H4A,H4B),
 C14(H14A,H14B), C3(H3A,H3B), C46(H46A,H46B), C47(H47A,H47B), C2(H2A,H2B)
4.b Idealised Me refined as rotating group:
 C24(H24A,H24B,H24C), C25(H25A,H25B,H25C), C1(H1A,H1B,H1C), C48(H48A,H48B,H48C)
;
_olex2_submission_special_instructions 'No special instructions were received'

loop_
_space_group_symop_operation_xyz
'x, y, z'
'-x, y+1/2, -z+1/2'
'-x, -y, -z'
'x, -y-1/2, z-1/2'

loop_
_atom_site_label
_atom_site_type_symbol
_atom_site_fract_x
_atom_site_fract_y
_atom_site_fract_z
_atom_site_U_iso_or_equiv
_atom_site_adp_type
_atom_site_occupancy
_atom_site_site_symmetry_order
_atom_site_calc_flag
_atom_site_refinement_flags_posn
_atom_site_refinement_flags_adp
_atom_site_refinement_flags_occupancy
_atom_site_disorder_assembly
_atom_site_disorder_group
Sn1 Sn 0.25041(3) 0.9394(3) 0.3472(3) 0.0272(7) Uani 1 1 d D . . . .
S2 S 0.26582(12) 1.1027(12) 0.5323(9) 0.033(2) Uani 1 1 d D U . . .
S3 S 0.23451(12) 0.7227(11) 0.4759(10) 0.034(2) Uani 1 1 d D U . . .
S1 S 0.22776(11) 1.1144(11) 0.2212(9) 0.0264(19) Uani 1 1 d D U . . .
S4 S 0.27313(11) 0.8194(13) 0.1903(10) 0.037(2) Uani 1 1 d D U . . .
C10 C 0.1741(3) 1.124(4) 0.380(3) 0.016(6) Uani 1 1 d D U . . .
H10A H 0.174739 1.017764 0.432442 0.019 Uiso 1 1 calc R U . . .
H10B H 0.175703 1.213728 0.451007 0.019 Uiso 1 1 calc R U . . .
C11 C 0.1899(3) 1.131(5) 0.272(3) 0.025(7) Uani 1 1 d D U . . .
H11A H 0.188147 1.044125 0.198098 0.030 Uiso 1 1 calc R U . . .
H11B H 0.189758 1.239476 0.222169 0.030 Uiso 1 1 calc R U . . .
C35 C 0.2083(3) 0.607(5) 0.270(3) 0.031(8) Uani 1 1 d D U . . .
H35A H 0.208673 0.716515 0.223772 0.038 Uiso 1 1 calc R U . . .
H35B H 0.205541 0.525112 0.192658 0.038 Uiso 1 1 calc R U . . .
C32 C 0.1555(3) 0.623(5) 0.412(3) 0.033(8) Uani 1 1 d D U . . .
H32A H 0.156599 0.713463 0.482373 0.039 Uiso 1 1 calc R U . . .
H32B H 0.155764 0.517334 0.465453 0.039 Uiso 1 1 calc R U . . .
C31 C 0.1369(3) 0.638(5) 0.328(3) 0.026(8) Uani 1 1 d D U . . .
H31A H 0.136649 0.744157 0.275627 0.031 Uiso 1 1 calc R U . . .
H31B H 0.136086 0.548539 0.255127 0.031 Uiso 1 1 calc R U . . .
C12 C 0.2086(3) 1.107(4) 0.353(3) 0.022(7) Uani 1 1 d D U . . .
H12A H 0.208646 0.999472 0.403339 0.026 Uiso 1 1 calc R U . . .
H12B H 0.210359 1.194976 0.426028 0.026 Uiso 1 1 calc R U . . .
C33 C 0.1723(3) 0.629(5) 0.312(3) 0.037(9) Uani 1 1 d D U . . .
H33A H 0.171966 0.736679 0.262990 0.044 Uiso 1 1 calc R U . . .
H33B H 0.170205 0.543546 0.237145 0.044 Uiso 1 1 calc R U . . .
C34 C 0.1921(3) 0.604(5) 0.375(3) 0.037(9) Uani 1 1 d D U . . .
H34A H 0.192446 0.497621 0.426249 0.044 Uiso 1 1 calc R U . . .
H34B H 0.194462 0.691658 0.447352 0.044 Uiso 1 1 calc R U . . .
C9 C 0.1548(3) 1.140(5) 0.305(3) 0.027(8) Uani 1 1 d D U . . .
H9A H 0.154264 1.246962 0.253876 0.032 Uiso 1 1 calc R U . . .
H9B H 0.153565 1.051969 0.231340 0.032 Uiso 1 1 calc R U . . .
C8 C 0.1383(3) 1.129(5) 0.405(3) 0.030(8) Uani 1 1 d D U . . .
H8A H 0.139483 1.217295 0.478395 0.036 Uiso 1 1 calc R U . . .
H8B H 0.138884 1.022052 0.456794 0.036 Uiso 1 1 calc R U . . .
C40 C 0.3462(3) 0.721(5) 0.270(3) 0.025(7) Uani 1 1 d D U . . .
H40A H 0.347545 0.820081 0.209668 0.030 Uiso 1 1 calc R U . . .
H40B H 0.345955 0.623754 0.205569 0.030 Uiso 1 1 calc R U . . .
C39 C 0.3277(3) 0.730(4) 0.348(3) 0.022(7) Uani 1 1 d D U . . .
H39A H 0.328116 0.822608 0.417684 0.026 Uiso 1 1 calc R U . . .
H39B H 0.325742 0.627138 0.402817 0.026 Uiso 1 1 calc R U . . .
C30 C 0.1200(3) 0.628(5) 0.425(3) 0.031(8) Uani 1 1 d D U . . .
H30A H 0.120851 0.717173 0.497124 0.037 Uiso 1 1 calc R U . . .
H30B H 0.120332 0.521526 0.477067 0.037 Uiso 1 1 calc R U . . .
C38 C 0.3112(3) 0.756(5) 0.242(3) 0.026(8) Uani 1 1 d D U . . .
H38A H 0.313831 0.850925 0.179190 0.031 Uiso 1 1 calc R U . . .
H38B H 0.309767 0.656928 0.180179 0.031 Uiso 1 1 calc R U . . .
C17 C 0.3440(3) 1.229(5) 0.446(3) 0.026(8) Uani 1 1 d D U . . .
H17A H 0.345188 1.329480 0.506165 0.031 Uiso 1 1 calc R U . . .
H17B H 0.343225 1.133571 0.511972 0.031 Uiso 1 1 calc R U . . .
C41 C 0.3634(3) 0.707(5) 0.371(3) 0.030(8) Uani 1 1 d D U . . .
H41A H 0.363513 0.803724 0.436787 0.036 Uiso 1 1 calc R U . . .
H41B H 0.362046 0.607578 0.431463 0.036 Uiso 1 1 calc R U . . .
C7 C 0.1192(3) 1.144(5) 0.329(3) 0.031(8) Uani 1 1 d D U . . .
H7A H 0.118563 1.251416 0.278638 0.037 Uiso 1 1 calc R U . . .
H7B H 0.118126 1.056648 0.254647 0.037 Uiso 1 1 calc R U . . .
C43 C 0.3992(3) 0.693(5) 0.401(3) 0.031(8) Uani 1 1 d D U . . .
H43A H 0.397965 0.596574 0.465454 0.037 Uiso 1 1 calc R U . . .
H43B H 0.399302 0.793333 0.461648 0.037 Uiso 1 1 calc R U . . .
C37 C 0.2929(3) 0.786(4) 0.321(3) 0.020(7) Uani 1 1 d D U . . .
H37A H 0.294394 0.884141 0.383221 0.024 Uiso 1 1 calc R U . . .
H37B H 0.290197 0.690279 0.382385 0.024 Uiso 1 1 calc R U . . .
C19 C 0.3800(3) 1.204(5) 0.444(3) 0.028(8) Uani 1 1 d D U . . .
H19A H 0.380820 1.303606 0.504879 0.034 Uiso 1 1 calc R U . . .
H19B H 0.379436 1.107622 0.508793 0.034 Uiso 1 1 calc R U . . .
C18 C 0.3616(3) 1.212(5) 0.356(3) 0.026(8) Uani 1 1 d D U . . .
H18A H 0.360390 1.110269 0.297565 0.031 Uiso 1 1 calc R U . . .
H18B H 0.362124 1.306133 0.289189 0.031 Uiso 1 1 calc R U . . .
C15 C 0.3081(3) 1.260(5) 0.447(3) 0.032(8) Uani 1 1 d D U . . .
H15A H 0.306864 1.161631 0.509373 0.039 Uiso 1 1 calc R U . . .
H15B H 0.309869 1.356530 0.511140 0.039 Uiso 1 1 calc R U . . .
C45 C 0.4352(3) 0.674(5) 0.420(3) 0.027(8) Uani 1 1 d D U . . .
H45A H 0.435563 0.773856 0.481442 0.033 Uiso 1 1 calc R U . . .
H45B H 0.434405 0.576984 0.483388 0.033 Uiso 1 1 calc R U . . .
C42 C 0.3822(3) 0.699(5) 0.297(3) 0.027(8) Uani 1 1 d D U . . .
H42A H 0.383421 0.796741 0.234081 0.032 Uiso 1 1 calc R U . . .
H42B H 0.382383 0.600111 0.234987 0.032 Uiso 1 1 calc R U . . .
C6 C 0.1024(3) 1.130(6) 0.427(3) 0.040(10) Uani 1 1 d D U . . .
H6A H 0.103136 1.219465 0.500027 0.048 Uiso 1 1 calc R U . . .
H6B H 0.102997 1.023861 0.478912 0.048 Uiso 1 1 calc R U . . .
C16 C 0.3256(3) 1.240(5) 0.357(3) 0.030(8) Uani 1 1 d D U . . .
H16A H 0.326441 1.334270 0.290307 0.037 Uiso 1 1 calc R U . . .
H16B H 0.324299 1.138601 0.298379 0.037 Uiso 1 1 calc R U . . .
C5 C 0.0837(4) 1.143(6) 0.344(4) 0.044(10) Uani 1 1 d D U . . .
H5A H 0.083024 1.053334 0.271991 0.053 Uiso 1 1 calc R U . . .
H5B H 0.083252 1.248799 0.291867 0.053 Uiso 1 1 calc R U . . .
C36 C 0.2278(3) 0.569(3) 0.334(3) 0.014(6) Uani 1 1 d D U . . .
H36A H 0.237131 0.571215 0.257253 0.017 Uiso 1 1 calc R U . . .
H36B H 0.227851 0.457287 0.376859 0.017 Uiso 1 1 calc R U . . .
C29 C 0.1013(3) 0.642(6) 0.341(4) 0.043(10) Uani 1 1 d D U . . .
H29A H 0.100914 0.748863 0.289580 0.052 Uiso 1 1 calc R U . . .
H29B H 0.100439 0.553105 0.268911 0.052 Uiso 1 1 calc R U . . .
C28 C 0.0847(4) 0.631(6) 0.441(4) 0.044(10) Uani 1 1 d D U . . .
H28A H 0.085398 0.722638 0.511525 0.053 Uiso 1 1 calc R U . . .
H28B H 0.085379 0.526393 0.495263 0.053 Uiso 1 1 calc R U . . .
C44 C 0.4177(3) 0.681(5) 0.322(3) 0.025(7) Uani 1 1 d D U . . .
H44A H 0.417333 0.580963 0.260736 0.030 Uiso 1 1 calc R U . . .
H44B H 0.418665 0.777308 0.256900 0.030 Uiso 1 1 calc R U . . .
C22 C 0.4335(3) 1.177(5) 0.366(3) 0.040(9) Uani 1 1 d D U . . .
H22A H 0.432460 1.080079 0.300995 0.048 Uiso 1 1 calc R U . . .
H22B H 0.434039 1.276098 0.304160 0.048 Uiso 1 1 calc R U . . .
C21 C 0.4157(3) 1.186(5) 0.454(3) 0.031(8) Uani 1 1 d D U . . .
H21A H 0.416217 1.285766 0.514963 0.037 Uiso 1 1 calc R U . . .
H21B H 0.415147 1.088896 0.517807 0.037 Uiso 1 1 calc R U . . .
C23 C 0.4519(4) 1.164(6) 0.452(4) 0.044(10) Uani 1 1 d D U . . .
H23A H 0.451504 1.063350 0.512605 0.053 Uiso 1 1 calc R U . . .
H23B H 0.452944 1.259644 0.517601 0.053 Uiso 1 1 calc R U . . .
C13 C 0.2708(5) 1.295(4) 0.431(4) 0.049(11) Uani 1 1 d D U . . .
H13A H 0.260872 1.313598 0.356532 0.059 Uiso 1 1 calc R U . . .
H13B H 0.270800 1.390602 0.497713 0.059 Uiso 1 1 calc R U . . .
C20 C 0.3979(3) 1.192(6) 0.358(3) 0.042(10) Uani 1 1 d D U . . .
H20A H 0.398672 1.287584 0.292894 0.051 Uiso 1 1 calc R U . . .
H20B H 0.397391 1.091048 0.298119 0.051 Uiso 1 1 calc R U . . .
C27 C 0.0659(4) 0.640(6) 0.358(4) 0.045(10) Uani 1 1 d D U . . .
H27A H 0.065418 0.744139 0.303041 0.054 Uiso 1 1 calc R U . . .
H27B H 0.065271 0.548043 0.288551 0.054 Uiso 1 1 calc R U . . .
C26 C 0.0488(4) 0.631(6) 0.454(4) 0.055(12) Uani 1 1 d D U . . .
H26A H 0.048771 0.730250 0.516115 0.066 Uiso 1 1 calc R U . . .
H26B H 0.050109 0.534063 0.517123 0.066 Uiso 1 1 calc R U . . .
C4 C 0.0665(4) 1.131(6) 0.439(4) 0.044(10) Uani 1 1 d D U . . .
H4A H 0.066951 1.026411 0.493096 0.053 Uiso 1 1 calc R U . . .
H4B H 0.066846 1.222493 0.509510 0.053 Uiso 1 1 calc R U . . .
C14 C 0.2898(4) 1.282(6) 0.360(4) 0.045(10) Uani 1 1 d D U . . .
H14A H 0.291309 1.383196 0.301694 0.054 Uiso 1 1 calc R U . . .
H14B H 0.288955 1.189069 0.291820 0.054 Uiso 1 1 calc R U . . .
C3 C 0.0480(4) 1.140(7) 0.353(4) 0.057(12) Uani 1 1 d D U . . .
H3A H 0.047959 1.239877 0.291990 0.069 Uiso 1 1 calc R U . . .
H3B H 0.047133 1.043174 0.287609 0.069 Uiso 1 1 calc R U . . .
C46 C 0.4531(3) 0.665(6) 0.334(3) 0.041(10) Uani 1 1 d D U . . .
H46A H 0.453515 0.759570 0.267068 0.049 Uiso 1 1 calc R U . . .
H46B H 0.452921 0.562955 0.275815 0.049 Uiso 1 1 calc R U . . .
C47 C 0.4709(4) 0.666(6) 0.429(4) 0.042(10) Uani 1 1 d D U . . .
H47A H 0.471384 0.770506 0.484305 0.051 Uiso 1 1 calc R U . . .
H47B H 0.470245 0.574745 0.499177 0.051 Uiso 1 1 calc R U . . .
C24 C 0.4694(5) 1.157(6) 0.361(4) 0.050(11) Uani 1 1 d D U . . .
H24A H 0.470048 1.256467 0.301529 0.074 Uiso 1 1 calc R U . . .
H24B H 0.468732 1.059759 0.297920 0.074 Uiso 1 1 calc R U . . .
H24C H 0.480553 1.149609 0.423526 0.074 Uiso 1 1 calc R U . . .
C2 C 0.0307(4) 1.143(6) 0.446(4) 0.042(10) Uani 1 1 d D U . . .
H2A H 0.030873 1.243944 0.505544 0.050 Uiso 1 1 calc R U . . .
H2B H 0.031123 1.047017 0.512663 0.050 Uiso 1 1 calc R U . . .
C25 C 0.0298(5) 0.621(6) 0.374(5) 0.051(11) Uani 1 1 d D U . . .
H25A H 0.029642 0.696486 0.291996 0.077 Uiso 1 1 calc R U . . .
H25B H 0.019822 0.651920 0.439942 0.077 Uiso 1 1 calc R U . . .
H25C H 0.027685 0.508210 0.340250 0.077 Uiso 1 1 calc R U . . .
C1 C 0.0124(6) 1.137(7) 0.357(6) 0.069(14) Uani 1 1 d D U . . .
H1A H 0.012853 1.044811 0.288940 0.104 Uiso 1 1 calc R U . . .
H1B H 0.010801 1.240256 0.304156 0.104 Uiso 1 1 calc R U . . .
H1C H 0.001831 1.121199 0.421125 0.104 Uiso 1 1 calc R U . . .
C48 C 0.4891(5) 0.649(7) 0.347(5) 0.068(14) Uani 1 1 d D U . . .
H48A H 0.489560 0.734688 0.272113 0.102 Uiso 1 1 calc R U . . .
H48B H 0.489574 0.540464 0.301339 0.102 Uiso 1 1 calc R U . . .
H48C H 0.499858 0.662203 0.413192 0.102 Uiso 1 1 calc R U . . .

loop_
_atom_site_aniso_label
_atom_site_aniso_U_11
_atom_site_aniso_U_22
_atom_site_aniso_U_33
_atom_site_aniso_U_23
_atom_site_aniso_U_13
_atom_site_aniso_U_12
Sn1 0.0199(10) 0.0336(15) 0.0281(12) -0.0028(11) 0.0003(8) -0.0007(9)
S2 0.036(4) 0.047(5) 0.015(4) 0.004(4) 0.009(3) -0.002(4)
S3 0.028(4) 0.034(5) 0.041(5) 0.000(4) 0.004(4) -0.002(4)
S1 0.030(4) 0.033(5) 0.016(4) 0.009(4) 0.003(3) 0.003(3)
S4 0.025(4) 0.042(5) 0.043(5) -0.003(4) 0.001(4) 0.003(4)
C10 0.016(9) 0.014(10) 0.017(10) 0.006(8) 0.004(8) -0.001(8)
C11 0.024(10) 0.028(11) 0.023(10) 0.005(9) -0.006(8) 0.002(8)
C35 0.032(11) 0.030(12) 0.031(11) -0.004(9) -0.005(9) 0.000(9)
C32 0.032(11) 0.032(12) 0.033(11) 0.001(9) -0.005(9) -0.002(9)
C31 0.025(10) 0.026(11) 0.028(11) 0.003(9) -0.005(8) 0.002(8)
C12 0.018(9) 0.029(11) 0.018(10) 0.005(9) 0.003(8) -0.002(8)
C33 0.034(11) 0.037(12) 0.040(12) 0.002(9) 0.000(9) 0.000(9)
C34 0.035(11) 0.037(12) 0.038(12) 0.003(9) -0.010(9) -0.003(9)
C9 0.026(10) 0.028(11) 0.026(11) 0.001(9) 0.002(8) 0.001(8)
C8 0.027(10) 0.034(12) 0.029(11) 0.005(9) 0.002(9) -0.002(9)
C40 0.026(10) 0.026(11) 0.024(11) -0.004(9) -0.002(8) 0.003(8)
C39 0.021(10) 0.023(11) 0.022(10) -0.003(9) 0.000(8) 0.004(8)
C30 0.031(11) 0.031(12) 0.031(11) 0.000(9) -0.005(9) -0.001(9)
C38 0.027(10) 0.026(11) 0.026(11) 0.000(9) 0.001(8) 0.001(8)
C17 0.028(10) 0.028(11) 0.022(10) 0.003(9) -0.003(8) -0.002(8)
C41 0.029(11) 0.030(12) 0.031(11) -0.002(9) -0.005(9) -0.001(9)
C7 0.028(11) 0.034(12) 0.031(11) -0.002(9) -0.005(9) 0.001(9)
C43 0.030(11) 0.032(12) 0.030(11) -0.001(9) -0.003(9) 0.001(9)
C37 0.021(10) 0.021(11) 0.019(10) -0.008(8) -0.001(8) 0.003(8)
C19 0.031(11) 0.032(12) 0.021(11) 0.002(9) -0.005(8) 0.000(9)
C18 0.029(10) 0.026(11) 0.022(11) -0.001(9) -0.002(8) 0.000(8)
C15 0.033(11) 0.032(12) 0.031(11) 0.003(9) 0.000(9) 0.000(9)
C45 0.027(10) 0.032(11) 0.024(11) -0.002(9) -0.001(8) 0.002(8)
C42 0.027(10) 0.024(11) 0.029(11) -0.002(9) -0.003(8) 0.002(8)
C6 0.038(12) 0.041(13) 0.041(12) 0.001(9) 0.003(9) -0.001(9)
C16 0.029(11) 0.031(12) 0.031(11) 0.000(9) -0.006(9) -0.002(9)
C5 0.038(12) 0.046(13) 0.048(13) -0.002(9) -0.005(9) 0.001(9)
C36 0.014(6) 0.014(6) 0.014(6) -0.0001(10) 0.0005(10) -0.0001(10)
C29 0.037(12) 0.045(13) 0.047(13) 0.002(9) -0.001(9) -0.002(9)
C28 0.038(12) 0.045(13) 0.050(13) -0.001(9) -0.002(9) 0.001(9)
C44 0.024(10) 0.029(11) 0.022(10) -0.004(9) -0.001(8) 0.002(8)
C22 0.036(12) 0.042(13) 0.042(12) 0.001(9) -0.001(9) -0.003(9)
C21 0.029(11) 0.033(12) 0.030(11) 0.001(9) 0.001(9) -0.002(9)
C23 0.041(12) 0.045(13) 0.045(13) 0.002(9) 0.001(9) 0.000(9)
C13 0.046(13) 0.049(14) 0.051(14) 0.003(9) -0.001(9) -0.004(9)
C20 0.039(12) 0.044(13) 0.044(13) 0.000(9) -0.003(9) 0.000(9)
C27 0.041(12) 0.046(13) 0.048(13) -0.002(9) 0.001(9) -0.001(9)
C26 0.052(14) 0.056(15) 0.058(15) 0.000(10) -0.002(9) 0.002(9)
C4 0.041(12) 0.044(13) 0.048(13) -0.002(9) -0.004(9) -0.001(9)
C14 0.040(12) 0.048(13) 0.048(13) 0.000(9) -0.002(9) -0.002(9)
C3 0.052(14) 0.056(15) 0.063(15) -0.001(10) -0.004(9) -0.001(9)
C46 0.037(12) 0.044(13) 0.043(12) 0.001(9) -0.005(9) -0.003(9)
C47 0.038(12) 0.045(13) 0.043(13) 0.002(9) -0.004(9) 0.001(9)
C24 0.038(16) 0.053(19) 0.057(18) -0.002(16) -0.006(14) -0.001(14)
C2 0.037(12) 0.044(13) 0.045(13) -0.002(9) 0.002(9) -0.001(9)
C25 0.041(16) 0.056(19) 0.057(19) -0.004(16) 0.005(15) 0.003(15)
C1 0.056(19) 0.07(2) 0.08(2) 0.000(17) -0.014(16) -0.007(16)
C48 0.054(19) 0.07(2) 0.08(2) 0.004(17) -0.007(16) -0.006(16)

loop_
_atom_type_symbol
_atom_type_description
_atom_type_scat_dispersion_real
_atom_type_scat_dispersion_imag
_atom_type_scat_source
C C 0.0181 0.0091 'International Tables Vol C Tables 4.2.6.8 and 6.1.1.4'
H H 0.0000 0.0000 'International Tables Vol C Tables 4.2.6.8 and 6.1.1.4'
S S 0.3331 0.5567 'International Tables Vol C Tables 4.2.6.8 and 6.1.1.4'
Sn Sn 0.0259 5.4591 'International Tables Vol C Tables 4.2.6.8 and 6.1.1.4'

loop_
_geom_angle_atom_site_label_1
_geom_angle_atom_site_label_2
_geom_angle_atom_site_label_3
_geom_angle
_geom_angle_site_symmetry_1
_geom_angle_site_symmetry_3
_geom_angle_publ_flag
S2 Sn1 S3 104.9(3) . . ?
S2 Sn1 S1 108.0(3) . . ?
S3 Sn1 S1 110.3(3) . . ?
S4 Sn1 S2 110.5(3) . . ?
S4 Sn1 S3 109.5(4) . . ?
S4 Sn1 S1 113.2(3) . . ?
C13 S2 Sn1 101.0(15) . . ?
C36 S3 Sn1 104.6(10) . . ?
C12 S1 Sn1 98.9(9) . . ?
C37 S4 Sn1 100.2(9) . . ?
H10A C10 H10B 108.0 . . ?
C11 C10 H10A 109.4 . . ?
C11 C10 H10B 109.4 . . ?
C9 C10 H10A 109.4 . . ?
C9 C10 H10B 109.4 . . ?
C9 C10 C11 111.3(18) . . ?
C10 C11 H11A 110.0 . . ?
C10 C11 H11B 110.0 . . ?
H11A C11 H11B 108.4 . . ?
C12 C11 C10 108.4(17) . . ?
C12 C11 H11A 110.0 . . ?
C12 C11 H11B 110.0 . . ?
H35A C35 H35B 107.4 . . ?
C34 C35 H35A 108.3 . . ?
C34 C35 H35B 108.3 . . ?
C34 C35 C36 116(2) . . ?
C36 C35 H35A 108.3 . . ?
C36 C35 H35B 108.3 . . ?
H32A C32 H32B 107.9 . . ?
C31 C32 H32A 109.3 . . ?
C31 C32 H32B 109.3 . . ?
C33 C32 H32A 109.3 . . ?
C33 C32 H32B 109.3 . . ?
C33 C32 C31 112(2) . . ?
C32 C31 H31A 109.1 . . ?
C32 C31 H31B 109.1 . . ?
H31A C31 H31B 107.8 . . ?
C30 C31 C32 113(2) . . ?
C30 C31 H31A 109.1 . . ?
C30 C31 H31B 109.1 . . ?
S1 C12 H12A 110.0 . . ?
S1 C12 H12B 110.0 . . ?
C11 C12 S1 108.4(15) . . ?
C11 C12 H12A 110.0 . . ?
C11 C12 H12B 110.0 . . ?
H12A C12 H12B 108.4 . . ?
C32 C33 H33A 107.4 . . ?
C32 C33 H33B 107.4 . . ?
C32 C33 C34 120(2) . . ?
H33A C33 H33B 106.9 . . ?
C34 C33 H33A 107.4 . . ?
C34 C33 H33B 107.4 . . ?
C35 C34 H34A 107.9 . . ?
C35 C34 H34B 107.9 . . ?
C33 C34 C35 117(2) . . ?
C33 C34 H34A 107.9 . . ?
C33 C34 H34B 107.9 . . ?
H34A C34 H34B 107.2 . . ?
C10 C9 H9A 108.7 . . ?
C10 C9 H9B 108.7 . . ?
H9A C9 H9B 107.6 . . ?
C8 C9 C10 114.4(19) . . ?
C8 C9 H9A 108.7 . . ?
C8 C9 H9B 108.7 . . ?
C9 C8 H8A 108.8 . . ?
C9 C8 H8B 108.8 . . ?
C9 C8 C7 114(2) . . ?
H8A C8 H8B 107.7 . . ?
C7 C8 H8A 108.8 . . ?
C7 C8 H8B 108.8 . . ?
H40A C40 H40B 107.7 . . ?
C39 C40 H40A 108.8 . . ?
C39 C40 H40B 108.8 . . ?
C39 C40 C41 114(2) . . ?
C41 C40 H40A 108.8 . . ?
C41 C40 H40B 108.8 . . ?
C40 C39 H39A 109.4 . . ?
C40 C39 H39B 109.4 . . ?
C40 C39 C38 111.3(19) . . ?
H39A C39 H39B 108.0 . . ?
C38 C39 H39A 109.4 . . ?
C38 C39 H39B 109.4 . . ?
C31 C30 H30A 109.0 . . ?
C31 C30 H30B 109.0 . . ?
C31 C30 C29 113(2) . . ?
H30A C30 H30B 107.8 . . ?
C29 C30 H30A 109.0 . . ?
C29 C30 H30B 109.0 . . ?
C39 C38 H38A 109.4 . . ?
C39 C38 H38B 109.4 . . ?
H38A C38 H38B 108.0 . . ?
C37 C38 C39 111.3(18) . . ?
C37 C38 H38A 109.4 . . ?
C37 C38 H38B 109.4 . . ?
H17A C17 H17B 107.6 . . ?
C18 C17 H17A 108.7 . . ?
C18 C17 H17B 108.7 . . ?
C18 C17 C16 114(2) . . ?
C16 C17 H17A 108.7 . . ?
C16 C17 H17B 108.7 . . ?
C40 C41 H41A 108.5 . . ?
C40 C41 H41B 108.5 . . ?
H41A C41 H41B 107.5 . . ?
C42 C41 C40 115(2) . . ?
C42 C41 H41A 108.5 . . ?
C42 C41 H41B 108.5 . . ?
C8 C7 H7A 108.6 . . ?
C8 C7 H7B 108.6 . . ?
H7A C7 H7B 107.6 . . ?
C6 C7 C8 115(2) . . ?
C6 C7 H7A 108.6 . . ?
C6 C7 H7B 108.6 . . ?
H43A C43 H43B 107.9 . . ?
C42 C43 H43A 109.2 . . ?
C42 C43 H43B 109.2 . . ?
C42 C43 C44 112(2) . . ?
C44 C43 H43A 109.2 . . ?
C44 C43 H43B 109.2 . . ?
S4 C37 H37A 109.5 . . ?
S4 C37 H37B 109.5 . . ?
C38 C37 S4 110.8(16) . . ?
C38 C37 H37A 109.5 . . ?
C38 C37 H37B 109.5 . . ?
H37A C37 H37B 108.1 . . ?
H19A C19 H19B 107.3 . . ?
C18 C19 H19A 108.1 . . ?
C18 C19 H19B 108.1 . . ?
C20 C19 H19A 108.1 . . ?
C20 C19 H19B 108.1 . . ?
C20 C19 C18 117(2) . . ?
C17 C18 H18A 108.6 . . ?
C17 C18 H18B 108.6 . . ?
C19 C18 C17 115(2) . . ?
C19 C18 H18A 108.6 . . ?
C19 C18 H18B 108.6 . . ?
H18A C18 H18B 107.6 . . ?
H15A C15 H15B 107.5 . . ?
C16 C15 H15A 108.5 . . ?
C16 C15 H15B 108.5 . . ?
C14 C15 H15A 108.5 . . ?
C14 C15 H15B 108.5 . . ?
C14 C15 C16 115(2) . . ?
H45A C45 H45B 107.9 . . ?
C44 C45 H45A 109.2 . . ?
C44 C45 H45B 109.2 . . ?
C46 C45 H45A 109.2 . . ?
C46 C45 H45B 109.2 . . ?
C46 C45 C44 112(2) . . ?
C41 C42 C43 114(2) . . ?
C41 C42 H42A 108.8 . . ?
C41 C42 H42B 108.8 . . ?
C43 C42 H42A 108.8 . . ?
C43 C42 H42B 108.8 . . ?
H42A C42 H42B 107.7 . . ?
C7 C6 H6A 109.1 . . ?
C7 C6 H6B 109.1 . . ?
C7 C6 C5 112(2) . . ?
H6A C6 H6B 107.9 . . ?
C5 C6 H6A 109.1 . . ?
C5 C6 H6B 109.1 . . ?
C17 C16 H16A 108.7 . . ?
C17 C16 H16B 108.7 . . ?
C15 C16 C17 114(2) . . ?
C15 C16 H16A 108.7 . . ?
C15 C16 H16B 108.7 . . ?
H16A C16 H16B 107.6 . . ?
C6 C5 H5A 108.7 . . ?
C6 C5 H5B 108.7 . . ?
C6 C5 C4 114(2) . . ?
H5A C5 H5B 107.6 . . ?
C4 C5 H5A 108.7 . . ?
C4 C5 H5B 108.7 . . ?
S3 C36 H36A 109.4 . . ?
S3 C36 H36B 109.4 . . ?
C35 C36 S3 111.0(19) . . ?
C35 C36 H36A 109.4 . . ?
C35 C36 H36B 109.4 . . ?
H36A C36 H36B 108.0 . . ?
C30 C29 H29A 109.3 . . ?
C30 C29 H29B 109.3 . . ?
H29A C29 H29B 108.0 . . ?
C28 C29 C30 112(2) . . ?
C28 C29 H29A 109.3 . . ?
C28 C29 H29B 109.3 . . ?
C29 C28 H28A 109.2 . . ?
C29 C28 H28B 109.2 . . ?
C29 C28 C27 112(2) . . ?
H28A C28 H28B 107.9 . . ?
C27 C28 H28A 109.2 . . ?
C27 C28 H28B 109.2 . . ?
C43 C44 H44A 108.6 . . ?
C43 C44 H44B 108.6 . . ?
C45 C44 C43 115(2) . . ?
C45 C44 H44A 108.6 . . ?
C45 C44 H44B 108.6 . . ?
H44A C44 H44B 107.6 . . ?
H22A C22 H22B 107.4 . . ?
C21 C22 H22A 108.3 . . ?
C21 C22 H22B 108.3 . . ?
C23 C22 H22A 108.3 . . ?
C23 C22 H22B 108.3 . . ?
C23 C22 C21 116(2) . . ?
C22 C21 H21A 109.2 . . ?
C22 C21 H21B 109.2 . . ?
C22 C21 C20 112(2) . . ?
H21A C21 H21B 107.9 . . ?
C20 C21 H21A 109.2 . . ?
C20 C21 H21B 109.2 . . ?
C22 C23 H23A 108.7 . . ?
C22 C23 H23B 108.7 . . ?
C22 C23 C24 114(3) . . ?
H23A C23 H23B 107.6 . . ?
C24 C23 H23A 108.7 . . ?
C24 C23 H23B 108.7 . . ?
S2 C13 H13A 109.7 . . ?
S2 C13 H13B 109.7 . . ?
H13A C13 H13B 108.2 . . ?
C14 C13 S2 110(2) . . ?
C14 C13 H13A 109.7 . . ?
C14 C13 H13B 109.7 . . ?
C19 C20 C21 113(2) . . ?
C19 C20 H20A 108.9 . . ?
C19 C20 H20B 108.9 . . ?
C21 C20 H20A 108.9 . . ?
C21 C20 H20B 108.9 . . ?
H20A C20 H20B 107.7 . . ?
C28 C27 H27A 108.7 . . ?
C28 C27 H27B 108.7 . . ?
H27A C27 H27B 107.6 . . ?
C26 C27 C28 114(3) . . ?
C26 C27 H27A 108.7 . . ?
C26 C27 H27B 108.7 . . ?
C27 C26 H26A 108.3 . . ?
C27 C26 H26B 108.3 . . ?
C27 C26 C25 116(3) . . ?
H26A C26 H26B 107.4 . . ?
C25 C26 H26A 108.3 . . ?
C25 C26 H26B 108.3 . . ?
C5 C4 H4A 109.0 . . ?
C5 C4 H4B 109.0 . . ?
H4A C4 H4B 107.8 . . ?
C3 C4 C5 113(2) . . ?
C3 C4 H4A 109.0 . . ?
C3 C4 H4B 109.0 . . ?
C15 C14 H14A 106.7 . . ?
C15 C14 H14B 106.7 . . ?
C13 C14 C15 122(3) . . ?
C13 C14 H14A 106.7 . . ?
C13 C14 H14B 106.7 . . ?
H14A C14 H14B 106.6 . . ?
C4 C3 H3A 108.8 . . ?
C4 C3 H3B 108.8 . . ?
H3A C3 H3B 107.7 . . ?
C2 C3 C4 114(3) . . ?
C2 C3 H3A 108.8 . . ?
C2 C3 H3B 108.8 . . ?
C45 C46 H46A 108.9 . . ?
C45 C46 H46B 108.9 . . ?
C45 C46 C47 113(2) . . ?
H46A C46 H46B 107.7 . . ?
C47 C46 H46A 108.9 . . ?
C47 C46 H46B 108.9 . . ?
C46 C47 H47A 108.7 . . ?
C46 C47 H47B 108.7 . . ?
H47A C47 H47B 107.6 . . ?
C48 C47 C46 114(3) . . ?
C48 C47 H47A 108.7 . . ?
C48 C47 H47B 108.7 . . ?
C23 C24 H24A 109.5 . . ?
C23 C24 H24B 109.5 . . ?
C23 C24 H24C 109.5 . . ?
H24A C24 H24B 109.5 . . ?
H24A C24 H24C 109.5 . . ?
H24B C24 H24C 109.5 . . ?
C3 C2 H2A 109.1 . . ?
C3 C2 H2B 109.1 . . ?
C3 C2 C1 112(3) . . ?
H2A C2 H2B 107.9 . . ?
C1 C2 H2A 109.1 . . ?
C1 C2 H2B 109.1 . . ?
C26 C25 H25A 109.5 . . ?
C26 C25 H25B 109.5 . . ?
C26 C25 H25C 109.5 . . ?
H25A C25 H25B 109.5 . . ?
H25A C25 H25C 109.5 . . ?
H25B C25 H25C 109.5 . . ?
C2 C1 H1A 109.5 . . ?
C2 C1 H1B 109.5 . . ?
C2 C1 H1C 109.5 . . ?
H1A C1 H1B 109.5 . . ?
H1A C1 H1C 109.5 . . ?
H1B C1 H1C 109.5 . . ?
C47 C48 H48A 109.5 . . ?
C47 C48 H48B 109.5 . . ?
C47 C48 H48C 109.5 . . ?
H48A C48 H48B 109.5 . . ?
H48A C48 H48C 109.5 . . ?
H48B C48 H48C 109.5 . . ?

loop_
_geom_bond_atom_site_label_1
_geom_bond_atom_site_label_2
_geom_bond_distance
_geom_bond_site_symmetry_2
_geom_bond_publ_flag
Sn1 S2 2.417(9) . ?
Sn1 S3 2.425(9) . ?
Sn1 S1 2.432(8) . ?
Sn1 S4 2.413(9) . ?
S2 C13 1.86(2) . ?
S3 C36 1.87(2) . ?
S1 C12 1.86(2) . ?
S4 C37 1.86(2) . ?
C10 H10A 0.9900 . ?
C10 H10B 0.9900 . ?
C10 C11 1.533(10) . ?
C10 C9 1.531(10) . ?
C11 H11A 0.9900 . ?
C11 H11B 0.9900 . ?
C11 C12 1.532(10) . ?
C35 H35A 0.9900 . ?
C35 H35B 0.9900 . ?
C35 C34 1.533(10) . ?
C35 C36 1.535(10) . ?
C32 H32A 0.9900 . ?
C32 H32B 0.9900 . ?
C32 C31 1.530(10) . ?
C32 C33 1.528(10) . ?
C31 H31A 0.9900 . ?
C31 H31B 0.9900 . ?
C31 C30 1.530(10) . ?
C12 H12A 0.9900 . ?
C12 H12B 0.9900 . ?
C33 H33A 0.9900 . ?
C33 H33B 0.9900 . ?
C33 C34 1.531(10) . ?
C34 H34A 0.9900 . ?
C34 H34B 0.9900 . ?
C9 H9A 0.9900 . ?
C9 H9B 0.9900 . ?
C9 C8 1.529(10) . ?
C8 H8A 0.9900 . ?
C8 H8B 0.9900 . ?
C8 C7 1.530(10) . ?
C40 H40A 0.9900 . ?
C40 H40B 0.9900 . ?
C40 C39 1.530(10) . ?
C40 C41 1.530(10) . ?
C39 H39A 0.9900 . ?
C39 H39B 0.9900 . ?
C39 C38 1.531(10) . ?
C30 H30A 0.9900 . ?
C30 H30B 0.9900 . ?
C30 C29 1.530(10) . ?
C38 H38A 0.9900 . ?
C38 H38B 0.9900 . ?
C38 C37 1.529(10) . ?
C17 H17A 0.9900 . ?
C17 H17B 0.9900 . ?
C17 C18 1.533(10) . ?
C17 C16 1.534(10) . ?
C41 H41A 0.9900 . ?
C41 H41B 0.9900 . ?
C41 C42 1.529(10) . ?
C7 H7A 0.9900 . ?
C7 H7B 0.9900 . ?
C7 C6 1.529(10) . ?
C43 H43A 0.9900 . ?
C43 H43B 0.9900 . ?
C43 C42 1.531(10) . ?
C43 C44 1.532(10) . ?
C37 H37A 0.9900 . ?
C37 H37B 0.9900 . ?
C19 H19A 0.9900 . ?
C19 H19B 0.9900 . ?
C19 C18 1.531(10) . ?
C19 C20 1.529(10) . ?
C18 H18A 0.9900 . ?
C18 H18B 0.9900 . ?
C15 H15A 0.9900 . ?
C15 H15B 0.9900 . ?
C15 C16 1.533(10) . ?
C15 C14 1.530(10) . ?
C45 H45A 0.9900 . ?
C45 H45B 0.9900 . ?
C45 C44 1.531(10) . ?
C45 C46 1.530(10) . ?
C42 H42A 0.9900 . ?
C42 H42B 0.9900 . ?
C6 H6A 0.9900 . ?
C6 H6B 0.9900 . ?
C6 C5 1.531(10) . ?
C16 H16A 0.9900 . ?
C16 H16B 0.9900 . ?
C5 H5A 0.9900 . ?
C5 H5B 0.9900 . ?
C5 C4 1.531(10) . ?
C36 H36A 0.9900 . ?
C36 H36B 0.9900 . ?
C29 H29A 0.9900 . ?
C29 H29B 0.9900 . ?
C29 C28 1.529(10) . ?
C28 H28A 0.9900 . ?
C28 H28B 0.9900 . ?
C28 C27 1.530(10) . ?
C44 H44A 0.9900 . ?
C44 H44B 0.9900 . ?
C22 H22A 0.9900 . ?
C22 H22B 0.9900 . ?
C22 C21 1.529(10) . ?
C22 C23 1.529(10) . ?
C21 H21A 0.9900 . ?
C21 H21B 0.9900 . ?
C21 C20 1.530(10) . ?
C23 H23A 0.9900 . ?
C23 H23B 0.9900 . ?
C23 C24 1.529(10) . ?
C13 H13A 0.9900 . ?
C13 H13B 0.9900 . ?
C13 C14 1.528(10) . ?
C20 H20A 0.9900 . ?
C20 H20B 0.9900 . ?
C27 H27A 0.9900 . ?
C27 H27B 0.9900 . ?
C27 C26 1.530(10) . ?
C26 H26A 0.9900 . ?
C26 H26B 0.9900 . ?
C26 C25 1.531(10) . ?
C4 H4A 0.9900 . ?
C4 H4B 0.9900 . ?
C4 C3 1.530(10) . ?
C14 H14A 0.9900 . ?
C14 H14B 0.9900 . ?
C3 H3A 0.9900 . ?
C3 H3B 0.9900 . ?
C3 C2 1.529(10) . ?
C46 H46A 0.9900 . ?
C46 H46B 0.9900 . ?
C46 C47 1.530(10) . ?
C47 H47A 0.9900 . ?
C47 H47B 0.9900 . ?
C47 C48 1.530(10) . ?
C24 H24A 0.9800 . ?
C24 H24B 0.9800 . ?
C24 H24C 0.9800 . ?
C2 H2A 0.9900 . ?
C2 H2B 0.9900 . ?
C2 C1 1.530(10) . ?
C25 H25A 0.9800 . ?
C25 H25B 0.9800 . ?
C25 H25C 0.9800 . ?
C1 H1A 0.9800 . ?
C1 H1B 0.9800 . ?
C1 H1C 0.9800 . ?
C48 H48A 0.9800 . ?
C48 H48B 0.9800 . ?
C48 H48C 0.9800 . ?

loop_
_geom_torsion_atom_site_label_1
_geom_torsion_atom_site_label_2
_geom_torsion_atom_site_label_3
_geom_torsion_atom_site_label_4
_geom_torsion
_geom_torsion_site_symmetry_1
_geom_torsion_site_symmetry_2
_geom_torsion_site_symmetry_3
_geom_torsion_site_symmetry_4
_geom_torsion_publ_flag
Sn1 S2 C13 C14 -89(3) . . . . ?
Sn1 S3 C36 C35 -90(2) . . . . ?
Sn1 S1 C12 C11 -152(2) . . . . ?
Sn1 S4 C37 C38 -164(2) . . . . ?
S2 C13 C14 C15 -61(5) . . . . ?
C10 C11 C12 S1 179(2) . . . . ?
C10 C9 C8 C7 -180(3) . . . . ?
C11 C10 C9 C8 178(3) . . . . ?
C32 C31 C30 C29 -180(3) . . . . ?
C32 C33 C34 C35 178(4) . . . . ?
C31 C32 C33 C34 -176(3) . . . . ?
C31 C30 C29 C28 180(3) . . . . ?
C33 C32 C31 C30 179(3) . . . . ?
C34 C35 C36 S3 -60(4) . . . . ?
C9 C10 C11 C12 -178(3) . . . . ?
C9 C8 C7 C6 179(3) . . . . ?
C8 C7 C6 C5 -179(3) . . . . ?
C40 C39 C38 C37 -173(3) . . . . ?
C40 C41 C42 C43 178(3) . . . . ?
C39 C40 C41 C42 -179(3) . . . . ?
C39 C38 C37 S4 179(2) . . . . ?
C30 C29 C28 C27 -178(4) . . . . ?
C41 C40 C39 C38 176(3) . . . . ?
C7 C6 C5 C4 -180(4) . . . . ?
C18 C17 C16 C15 -179(3) . . . . ?
C18 C19 C20 C21 179(3) . . . . ?
C45 C46 C47 C48 177(4) . . . . ?
C42 C43 C44 C45 180(3) . . . . ?
C6 C5 C4 C3 -179(4) . . . . ?
C16 C17 C18 C19 179(3) . . . . ?
C16 C15 C14 C13 177(4) . . . . ?
C5 C4 C3 C2 -175(4) . . . . ?
C36 C35 C34 C33 -176(3) . . . . ?
C29 C28 C27 C26 -179(4) . . . . ?
C28 C27 C26 C25 -174(4) . . . . ?
C44 C43 C42 C41 179(3) . . . . ?
C44 C45 C46 C47 177(3) . . . . ?
C22 C21 C20 C19 -179(3) . . . . ?
C21 C22 C23 C24 -179(4) . . . . ?
C23 C22 C21 C20 -178(4) . . . . ?
C20 C19 C18 C17 -178(3) . . . . ?
C4 C3 C2 C1 -175(4) . . . . ?
C14 C15 C16 C17 176(3) . . . . ?
C46 C45 C44 C43 -179(3) . . . . ?
